data_2218417
loop_
_publ_author_name
'Oosten, Erik M. van'
'Lough, Alan J.'
'Vasdev, Neil'

_publ_section_title
;
 <i>N</i>-Isopropylbenzamide
;
_journal_coeditor_code HB2729
_journal_issue 6
_journal_name_full 'Acta Crystallographica Section E'
_journal_page_first o1005
_journal_paper_doi 10.1107/S1600536808012804
_journal_volume 64
_journal_year 2008
_chemical_formula_iupac 'C10 H13 N O'
_chemical_formula_moiety 'C10 H13 N O'
_chemical_formula_sum 'C10 H13 N O'
_chemical_formula_weight 163.21
_chemical_name_systematic
;
<i>N</i>-Isopropylbenzamide
;
_space_group_IT_number 4
_symmetry_cell_setting monoclinic
_symmetry_space_group_name_Hall 'P 2yb'
_symmetry_space_group_name_H-M 'P 1 21 1'
_atom_sites_solution_hydrogens geom
_atom_sites_solution_primary direct
_atom_sites_solution_secondary difmap
_cell_angle_alpha 90.00
_cell_angle_beta 104.133(7)
_cell_angle_gamma 90.00
_cell_formula_units_Z 2
_cell_length_a 5.0093(7)
_cell_length_b 10.1250(13)
_cell_length_c 9.6714(14)
_cell_measurement_reflns_used 2462
_cell_measurement_temperature 150.0(10)
_cell_measurement_theta_max 25.0
_cell_measurement_theta_min 3.0
_cell_volume 475.68(11)
_computing_cell_refinement 'DENZO-SMN (Otwinowski & Minor, 1997)'
_computing_data_collection 'COLLECT (Nonius, 2002)'
_computing_data_reduction 'DENZO-SMN (Otwinowski & Minor, 1997)'
_computing_molecular_graphics 'PLATON (Spek, 2003)'
_computing_publication_material 'SHELXTL (Sheldrick, 2008)'
_computing_structure_refinement 'SHELXTL (Sheldrick, 2008)'
_computing_structure_solution 'SIR92 (Altomare <i>et al.</i>,  1994)'
_diffrn_ambient_temperature 150.0(10)
_diffrn_detector_area_resol_mean 9
_diffrn_measured_fraction_theta_full 0.996
_diffrn_measured_fraction_theta_max 0.996
_diffrn_measurement_device_type 'Bruker Nonius KappaCCD'
_diffrn_measurement_method '\f scans and \w scans with \k offsets'
_diffrn_radiation_monochromator graphite
_diffrn_radiation_source 'fine-focus sealed tube'
_diffrn_radiation_type MoK\a
_diffrn_radiation_wavelength 0.71073
_diffrn_reflns_av_R_equivalents 0.0613
_diffrn_reflns_av_sigmaI/netI 0.0758
_diffrn_reflns_limit_h_max 5
_diffrn_reflns_limit_h_min -5
_diffrn_reflns_limit_k_max 10
_diffrn_reflns_limit_k_min -12
_diffrn_reflns_limit_l_max 11
_diffrn_reflns_limit_l_min -11
_diffrn_reflns_number 2462
_diffrn_reflns_theta_full 25.02
_diffrn_reflns_theta_max 25.02
_diffrn_reflns_theta_min 2.96
_diffrn_standards_number 0
_exptl_absorpt_coefficient_mu 0.074
_exptl_absorpt_correction_T_max 0.996
_exptl_absorpt_correction_T_min 0.954
_exptl_absorpt_correction_type multi-scan
_exptl_absorpt_process_details '(SORTAV; Blessing 1995)'
_exptl_crystal_colour colourless
_exptl_crystal_density_diffrn 1.140
_exptl_crystal_density_method 'not measured'
_exptl_crystal_description block
_exptl_crystal_F_000 176
_exptl_crystal_size_max 0.14
_exptl_crystal_size_mid 0.13
_exptl_crystal_size_min 0.08
_refine_diff_density_max 0.179
_refine_diff_density_min -0.207
_refine_ls_extinction_method none
_refine_ls_goodness_of_fit_ref 1.057
_refine_ls_hydrogen_treatment mixed
_refine_ls_matrix_type full
_refine_ls_number_parameters 114
_refine_ls_number_reflns 887
_refine_ls_number_restraints 1
_refine_ls_restrained_S_all 1.056
_refine_ls_R_factor_all 0.0953
_refine_ls_R_factor_gt 0.0573
_refine_ls_shift/su_max 0.000
_refine_ls_shift/su_mean 0.000
_refine_ls_structure_factor_coef Fsqd
_refine_ls_weighting_details 'calc w = 1/[\s^2^(Fo^2^)+(0.0784P)^2^] where P=(Fo^2^+2Fc^2^)/3'
_refine_ls_weighting_scheme calc
_refine_ls_wR_factor_gt 0.1288
_refine_ls_wR_factor_ref 0.1480
_reflns_number_gt 621
_reflns_number_total 887
_reflns_threshold_expression I>2\s(I)
_cod_data_source_file hb2729.cif
_cod_data_source_block I
_cod_original_sg_symbol_H-M 'P 21'
_cod_database_code 2218417
_cod_database_fobs_code 2218417

loop_
_symmetry_equiv_pos_as_xyz
'x, y, z'
'-x, y+1/2, -z'

loop_
_atom_site_type_symbol
_atom_site_label
_atom_site_fract_x
_atom_site_fract_y
_atom_site_fract_z
_atom_site_U_iso_or_equiv
_atom_site_adp_type
_atom_site_calc_flag
_atom_site_refinement_flags
_atom_site_occupancy
O O1 0.6751(6) 0.1703(3) 0.8045(3) 0.0424(8) Uani d . 1
N N1 0.2696(8) 0.1717(4) 0.8673(4) 0.0411(10) Uani d . 1
H H1N 0.103(11) 0.188(5) 0.839(5) 0.049 Uiso d . 1
C C1 0.3226(9) 0.3127(4) 0.6749(5) 0.0350(11) Uani d . 1
C C2 0.4247(10) 0.3165(5) 0.5544(5) 0.0452(13) Uani d . 1
H H2A 0.5601 0.2545 0.5432 0.054 Uiso calc R 1
C C3 0.3286(11) 0.4116(6) 0.4493(5) 0.0535(14) Uani d . 1
H H3A 0.3957 0.4126 0.3655 0.064 Uiso calc R 1
C C4 0.1377(10) 0.5034(5) 0.4666(6) 0.0516(14) Uani d . 1
H H4A 0.0734 0.5682 0.3951 0.062 Uiso calc R 1
C C5 0.0391(11) 0.5014(5) 0.5883(6) 0.0523(14) Uani d . 1
H H5A -0.0912 0.5656 0.6010 0.063 Uiso calc R 1
C C6 0.1296(9) 0.4064(5) 0.6915(5) 0.0451(13) Uani d . 1
H H6A 0.0597 0.4051 0.7744 0.054 Uiso calc R 1
C C7 0.4356(8) 0.2117(4) 0.7864(4) 0.0362(12) Uani d . 1
C C8 0.3461(10) 0.0743(5) 0.9808(5) 0.0474(13) Uani d . 1
H H8A 0.5489 0.0586 0.9996 0.057 Uiso calc R 1
C C9 0.1984(13) -0.0561(5) 0.9351(6) 0.0648(16) Uani d . 1
H H9A 0.2525 -0.0903 0.8512 0.097 Uiso calc R 1
H H9B -0.0011 -0.0417 0.9116 0.097 Uiso calc R 1
H H9C 0.2488 -0.1200 1.0132 0.097 Uiso calc R 1
C C10 0.2833(11) 0.1271(6) 1.1160(5) 0.0556(15) Uani d . 1
H H10A 0.3743 0.2126 1.1400 0.083 Uiso calc R 1
H H10B 0.3510 0.0647 1.1942 0.083 Uiso calc R 1
H H10C 0.0839 0.1380 1.1013 0.083 Uiso calc R 1

loop_
_atom_site_aniso_label
_atom_site_aniso_U_11
_atom_site_aniso_U_22
_atom_site_aniso_U_33
_atom_site_aniso_U_12
_atom_site_aniso_U_13
_atom_site_aniso_U_23
O1 0.0319(17) 0.0442(18) 0.0515(17) 0.0024(15) 0.0112(13) 0.0032(16)
N1 0.0326(19) 0.046(2) 0.047(2) 0.003(2) 0.0149(18) 0.012(2)
C1 0.033(2) 0.035(2) 0.039(3) -0.006(2) 0.012(2) 0.000(2)
C2 0.049(3) 0.044(3) 0.046(3) 0.001(2) 0.019(2) 0.003(2)
C3 0.057(3) 0.061(3) 0.046(3) -0.003(3) 0.019(3) 0.012(3)
C4 0.049(3) 0.051(3) 0.050(3) -0.002(3) 0.004(3) 0.020(3)
C5 0.053(3) 0.040(3) 0.066(3) 0.007(3) 0.017(3) 0.013(3)
C6 0.046(3) 0.042(3) 0.051(3) 0.003(2) 0.017(2) 0.005(3)
C7 0.035(3) 0.034(3) 0.037(2) -0.004(2) 0.005(2) -0.008(2)
C8 0.041(3) 0.054(3) 0.048(3) 0.012(3) 0.012(2) 0.017(3)
C9 0.085(4) 0.043(3) 0.064(3) 0.010(3) 0.014(3) 0.012(3)
C10 0.062(3) 0.062(4) 0.044(3) -0.001(3) 0.015(2) 0.012(3)

loop_
_atom_type_symbol
_atom_type_description
_atom_type_scat_dispersion_real
_atom_type_scat_dispersion_imag
_atom_type_scat_source
C C 0.0033 0.0016 'International Tables Vol C Tables 4.2.6.8 and 6.1.1.4'
H H 0.0000 0.0000 'International Tables Vol C Tables 4.2.6.8 and 6.1.1.4'
N N 0.0061 0.0033 'International Tables Vol C Tables 4.2.6.8 and 6.1.1.4'
O O 0.0106 0.0060 'International Tables Vol C Tables 4.2.6.8 and 6.1.1.4'

loop_
_geom_angle_atom_site_label_1
_geom_angle_atom_site_label_2
_geom_angle_atom_site_label_3
_geom_angle
C7 N1 C8 124.0(4)
C7 N1 H1N 118(4)
C8 N1 H1N 117(4)
C2 C1 C6 119.2(4)
C2 C1 C7 118.3(4)
C6 C1 C7 122.4(4)
C1 C2 C3 120.0(5)
C1 C2 H2A 120.0
C3 C2 H2A 120.0
C4 C3 C2 120.3(5)
C4 C3 H3A 119.9
C2 C3 H3A 119.9
C3 C4 C5 119.8(5)
C3 C4 H4A 120.1
C5 C4 H4A 120.1
C6 C5 C4 120.2(5)
C6 C5 H5A 119.9
C4 C5 H5A 119.9
C5 C6 C1 120.5(4)
C5 C6 H6A 119.8
C1 C6 H6A 119.8
O1 C7 N1 122.2(4)
O1 C7 C1 121.0(4)
N1 C7 C1 116.7(4)
N1 C8 C10 109.9(4)
N1 C8 C9 110.4(4)
C10 C8 C9 111.5(4)
N1 C8 H8A 108.3
C10 C8 H8A 108.3
C9 C8 H8A 108.3
C8 C9 H9A 109.5
C8 C9 H9B 109.5
H9A C9 H9B 109.5
C8 C9 H9C 109.5
H9A C9 H9C 109.5
H9B C9 H9C 109.5
C8 C10 H10A 109.5
C8 C10 H10B 109.5
H10A C10 H10B 109.5
C8 C10 H10C 109.5
H10A C10 H10C 109.5
H10B C10 H10C 109.5

loop_
_geom_bond_atom_site_label_1
_geom_bond_atom_site_label_2
_geom_bond_distance
O1 C7 1.242(5)
N1 C7 1.337(6)
N1 C8 1.455(6)
N1 H1N 0.83(5)
C1 C2 1.383(6)
C1 C6 1.392(6)
C1 C7 1.493(6)
C2 C3 1.398(8)
C2 H2A 0.9500
C3 C4 1.373(7)
C3 H3A 0.9500
C4 C5 1.384(7)
C4 H4A 0.9500
C5 C6 1.380(7)
C5 H5A 0.9500
C6 H6A 0.9500
C8 C10 1.516(7)
C8 C9 1.525(8)
C8 H8A 1.0000
C9 H9A 0.9800
C9 H9B 0.9800
C9 H9C 0.9800
C10 H10A 0.9800
C10 H10B 0.9800
C10 H10C 0.9800

loop_
_geom_hbond_atom_site_label_D
_geom_hbond_atom_site_label_H
_geom_hbond_atom_site_label_A
_geom_hbond_site_symmetry_A
_geom_hbond_distance_DH
_geom_hbond_distance_HA
_geom_hbond_distance_DA
_geom_hbond_angle_DHA
N1 H1N O1 1_455 0.83(5) 2.10(5) 2.890(5) 160(5)

loop_
_cod_related_entry_id
_cod_related_entry_database
_cod_related_entry_code
1 ChemSpider 71813
